data_7029950
loop_
_publ_author_name
'Hennig, Christoph'
'Takao, Shinobu'
'Takao, Koichiro'
'Weiss, Stephan'
'Kraus, Werner'
'Emmerling, Franziska'
'Scheinost, Andreas C.'

_publ_section_title
;
 Structure and stability range of a hexanuclear Th(IV)-glycine complex.
;
_journal_issue 41
_journal_name_full 'Dalton transactions (Cambridge, England : 2003)'
_journal_page_first 12818
_journal_page_last 12823
_journal_paper_doi 10.1039/c2dt31367g
_journal_volume 41
_journal_year 2012
_chemical_formula_sum 'C24 H60 Cl3 N15 O62 Th6'
_chemical_formula_weight 3049.46
_chemical_name_systematic ?
_space_group_IT_number 15
_symmetry_cell_setting monoclinic
_symmetry_space_group_name_Hall '-C 2yc'
_symmetry_space_group_name_H-M 'C 1 2/c 1'
_atom_sites_solution_hydrogens geom
_atom_sites_solution_primary direct
_atom_sites_solution_secondary difmap
_audit_creation_method SHELXL-97
_cell_angle_alpha 90.00
_cell_angle_beta 123.258(8)
_cell_angle_gamma 90.00
_cell_formula_units_Z 4
_cell_length_a 27.424(5)
_cell_length_b 16.084(2)
_cell_length_c 23.826(4)
_cell_measurement_reflns_used 4505
_cell_measurement_temperature 296(2)
_cell_measurement_theta_max 21.46
_cell_measurement_theta_min 2.60
_cell_volume 8788(3)
_computing_cell_refinement 'Bruker SAINT'
_computing_data_collection 'Bruker APEX2'
_computing_data_reduction 'Bruker SAINT'
_computing_molecular_graphics 'Bruker SHELXTL'
_computing_publication_material 'Bruker SHELXTL'
_computing_structure_refinement 'SHELXL-97 (Sheldrick, 2008)'
_computing_structure_solution 'SHELXS-97 (Sheldrick, 2008)'
_diffrn_ambient_temperature 296(2)
_diffrn_measured_fraction_theta_full 0.981
_diffrn_measured_fraction_theta_max 0.981
_diffrn_measurement_device_type 'Bruker APEX-II CCD'
_diffrn_measurement_method '\f and \w scans'
_diffrn_radiation_monochromator graphite
_diffrn_radiation_source 'fine-focus sealed tube'
_diffrn_radiation_type MoK\a
_diffrn_radiation_wavelength 0.71073
_diffrn_reflns_av_R_equivalents 0.1373
_diffrn_reflns_av_sigmaI/netI 0.1672
_diffrn_reflns_limit_h_max 36
_diffrn_reflns_limit_h_min -36
_diffrn_reflns_limit_k_max 21
_diffrn_reflns_limit_k_min -19
_diffrn_reflns_limit_l_max 31
_diffrn_reflns_limit_l_min -31
_diffrn_reflns_number 45652
_diffrn_reflns_theta_full 28.36
_diffrn_reflns_theta_max 28.36
_diffrn_reflns_theta_min 1.55
_diffrn_standards_number 0
_exptl_absorpt_coefficient_mu 10.446
_exptl_absorpt_correction_T_max 0.7124
_exptl_absorpt_correction_T_min 0.5206
_exptl_absorpt_correction_type multi-scan
_exptl_absorpt_process_details
;
SADABS (Bruker, 2001)
Merging R(int) = 0.0781 before correction
Merging R(int) = 0.0536 after correction
;
_exptl_crystal_colour colourless
_exptl_crystal_density_diffrn 2.305
_exptl_crystal_density_method 'not measured'
_exptl_crystal_description block
_exptl_crystal_F_000 6448
_exptl_crystal_size_max 0.08
_exptl_crystal_size_mid 0.06
_exptl_crystal_size_min 0.03
_refine_diff_density_max 3.588
_refine_diff_density_min -1.325
_refine_diff_density_rms 0.307
_refine_ls_extinction_method none
_refine_ls_goodness_of_fit_ref 0.820
_refine_ls_hydrogen_treatment mixed
_refine_ls_matrix_type full
_refine_ls_number_parameters 467
_refine_ls_number_reflns 10796
_refine_ls_number_restraints 91
_refine_ls_restrained_S_all 0.818
_refine_ls_R_factor_all 0.1535
_refine_ls_R_factor_gt 0.0591
_refine_ls_shift/su_max 0.024
_refine_ls_shift/su_mean 0.001
_refine_ls_structure_factor_coef Fsqd
_refine_ls_weighting_details 'calc w=1/[\s^2^(Fo^2^)+(0.0498P)^2^+0.0000P] where P=(Fo^2^+2Fc^2^)/3'
_refine_ls_weighting_scheme calc
_refine_ls_wR_factor_gt 0.1161
_refine_ls_wR_factor_ref 0.1365
_reflns_number_gt 4612
_reflns_number_total 10796
_reflns_threshold_expression >2sigma(I)
_cod_data_source_file c2dt31367g.txt
_cod_data_source_block 1_CCDC_873725
_cod_depositor_comments
;
 Marking attached hydrogen atoms after consulting the orginal publication.

 Antanas Vaitkus,
 2016-12-21

The following automatic conversions were performed:

'_symmetry_cell_setting' value 'Monoclinic' changed to 'monoclinic'
according to
/usr/data/users/saulius/automatic-downloads/retrospective/RSC/lib/dictionaries/cif_core.dic
dictionary named 'cif_core.dic' version 2.4.2 from 2011-04-26.

Automatic conversion script
Id: cif_fix_values 2281 2013-09-26 08:29:07Z andrius 
;
_cod_original_cell_volume 8788(2)
_cod_original_sg_symbol_H-M C2/c
_cod_database_code 7029950

loop_
_symmetry_equiv_pos_as_xyz
'x, y, z'
'-x, y, -z+1/2'
'x+1/2, y+1/2, z'
'-x+1/2, y+1/2, -z+1/2'
'-x, -y, -z'
'x, -y, z-1/2'
'-x+1/2, -y+1/2, -z'
'x+1/2, -y+1/2, z-1/2'

loop_
_atom_site_label
_atom_site_type_symbol
_atom_site_fract_x
_atom_site_fract_y
_atom_site_fract_z
_atom_site_U_iso_or_equiv
_atom_site_adp_type
_atom_site_occupancy
_atom_site_symmetry_multiplicity
_atom_site_calc_flag
_atom_site_refinement_flags
_atom_site_disorder_assembly
_atom_site_disorder_group
_atom_site_attached_hydrogens
Th1 Th 0.980319(12) 0.56395(2) 0.352921(14) 0.03048(9) Uani 1 1 d . . . 0
Th2 Th 1.0000 0.73816(3) 0.2500 0.03900(15) Uani 1 2 d S . . 0
Th3 Th 0.879991(13) 0.56402(3) 0.154932(15) 0.03314(9) Uani 1 1 d . . . 0
Th4 Th 1.0000 0.39053(3) 0.2500 0.03055(13) Uani 1 2 d S . . 0
C1 C 0.9622(5) 0.7783(8) 0.3649(5) 0.072(4) Uani 1 1 d . . . 0
C3 C 0.8496(4) 0.7800(7) 0.1334(5) 0.0628(15) Uani 1 1 d . . . 0
C4 C 0.8020(7) 0.8395(9) 0.0812(9) 0.148(5) Uani 1 1 d . . . 0
H4A H 0.7915 0.8252 0.0363 0.178 Uiso 1 1 calc R . . 0
H4B H 0.7674 0.8363 0.0826 0.178 Uiso 1 1 calc R . . 0
C5 C 0.8519(4) 0.3523(7) 0.1247(5) 0.0571(15) Uani 1 1 d . . . 0
C6 C 0.8073(6) 0.2790(8) 0.0890(8) 0.131(5) Uani 1 1 d . . . 0
H6A H 0.7777 0.2832 0.0993 0.157 Uiso 1 1 calc R . . 0
H6B H 0.7880 0.2853 0.0408 0.157 Uiso 1 1 calc R . . 0
C7 C 0.9821(4) 0.3472(6) 0.3837(4) 0.041(3) Uani 1 1 d . . . 0
C8 C 0.9820(6) 0.2768(7) 0.4248(6) 0.083(4) Uani 1 1 d . . . 0
H8A H 1.0186 0.2769 0.4683 0.099 Uiso 1 1 calc R . . 0
H8B H 0.9509 0.2856 0.4321 0.099 Uiso 1 1 calc R . . 0
C9 C 0.8760(4) 0.5583(8) 0.0062(4) 0.054(2) Uani 1 1 d . . . 0
C10 C 0.8374(4) 0.5612(8) -0.0700(4) 0.054(2) Uani 1 1 d . . . 0
H10A H 0.8161 0.5092 -0.0861 0.065 Uiso 1 1 calc R . . 0
H10B H 0.8090 0.6054 -0.0832 0.065 Uiso 1 1 calc R . . 0
C12 C 0.8293(3) 0.5863(7) 0.2630(5) 0.046(3) Uani 1 1 d . . . 0
C2 C 0.9323(8) 0.8419(9) 0.3883(7) 0.062(7) Uiso 0.50 1 d PD A 1 0
H2A H 0.9615 0.8743 0.4264 0.074 Uiso 0.50 1 calc PR A 1 0
H2B H 0.9086 0.8126 0.4006 0.074 Uiso 0.50 1 calc PR A 1 0
N1 N 0.8902(14) 0.9042(15) 0.3208(11) 0.24(2) Uiso 0.50 1 d PD A 1 0
H1A H 0.8891 0.8966 0.2844 0.289 Uiso 0.50 1 calc PR A 1 0
H1B H 0.8701 0.9435 0.3230 0.289 Uiso 0.50 1 calc PR A 1 0
C11 C 0.7811(5) 0.6191(11) 0.2703(5) 0.030(5) Uiso 0.50 1 d PD B 1 0
H11A H 0.7958 0.6652 0.3016 0.036 Uiso 0.50 1 calc PR B 1 0
H11B H 0.7690 0.5756 0.2884 0.036 Uiso 0.50 1 calc PR B 1 0
N6 N 0.7301(6) 0.6471(10) 0.2044(6) 0.049(5) Uiso 0.50 1 d PD B 1 0
H6C H 0.7309 0.6434 0.1689 0.058 Uiso 0.50 1 calc PR B 1 0
H6D H 0.6998 0.6670 0.2018 0.058 Uiso 0.50 1 calc PR B 1 0
C2' C 0.9626(9) 0.8424(11) 0.4137(10) 0.059(7) Uiso 0.50 1 d PD A 2 0
H2'A H 1.0018 0.8526 0.4522 0.071 Uiso 0.50 1 calc PR A 2 0
H2'B H 0.9379 0.8250 0.4290 0.071 Uiso 0.50 1 calc PR A 2 0
N1' N 0.9351(8) 0.9268(11) 0.3629(9) 0.085(7) Uiso 0.50 1 d PD A 2 0
H1'A H 0.9257 0.9236 0.3220 0.102 Uiso 0.50 1 calc PR A 2 0
H1'B H 0.9305 0.9727 0.3779 0.102 Uiso 0.50 1 calc PR A 2 0
C11' C 0.7701(7) 0.5859(14) 0.2679(7) 0.056(7) Uiso 0.50 1 d PD B 2 0
H11C H 0.7647 0.5317 0.2817 0.067 Uiso 0.50 1 calc PR B 2 0
H11D H 0.7738 0.6273 0.2997 0.067 Uiso 0.50 1 calc PR B 2 0
N6' N 0.7205(8) 0.6062(14) 0.1987(8) 0.093(8) Uiso 0.50 1 d PD B 2 0
H6'A H 0.7267 0.6149 0.1675 0.111 Uiso 0.50 1 calc PR B 2 0
H6'B H 0.6857 0.6092 0.1899 0.111 Uiso 0.50 1 calc PR B 2 0
N2 N 0.8258(6) 0.9183(7) 0.0983(7) 0.148(5) Uani 1 1 d . . . 0
H2C H 0.8350 0.9307 0.1394 0.178 Uiso 1 1 calc R . . 0
H2D H 0.8000 0.9550 0.0692 0.178 Uiso 1 1 calc R . . 0
H2E H 0.8578 0.9200 0.0974 0.178 Uiso 1 1 calc R . . 0
N3 N 0.8329(5) 0.1987(7) 0.1078(6) 0.131(5) Uani 1 1 d . . . 0
H3A H 0.8698 0.1936 0.1364 0.157 Uiso 1 1 calc R . . 0
H3B H 0.8115 0.1552 0.0905 0.157 Uiso 1 1 calc R . . 0
N4 N 0.9743(3) 0.1982(7) 0.3941(5) 0.124(5) Uani 1 1 d D . . 0
H4C H 0.9555 0.2046 0.3498 0.149 Uiso 1 1 calc R . . 0
H4D H 0.9536 0.1654 0.4036 0.149 Uiso 1 1 calc R . . 0
H4E H 1.0090 0.1752 0.4096 0.149 Uiso 1 1 calc R . . 0
N5 N 0.8669(4) 0.5740(8) -0.1009(5) 0.097(4) Uani 1 1 d . . . 0
H5A H 0.9021 0.5948 -0.0714 0.117 Uiso 1 1 calc R . . 0
H5B H 0.8471 0.6096 -0.1347 0.117 Uiso 1 1 calc R . . 0
H5C H 0.8707 0.5259 -0.1167 0.117 Uiso 1 1 calc R . . 0
O1 O 0.9658(3) 0.7034(5) 0.3861(3) 0.066(2) Uani 1 1 d . A . 0
O2 O 0.9770(3) 0.8032(4) 0.3285(3) 0.057(2) Uani 1 1 d . A . 0
O3 O 0.8999(3) 0.8014(5) 0.1693(3) 0.0628(15) Uani 1 1 d . . . 0
O4 O 0.8324(3) 0.7031(5) 0.1137(3) 0.0628(15) Uani 1 1 d . . . 0
O5 O 0.8353(3) 0.4245(5) 0.1131(3) 0.0571(15) Uani 1 1 d . . . 0
O6 O 0.9050(3) 0.3245(5) 0.1734(3) 0.0571(15) Uani 1 1 d . . . 0
O7 O 0.9789(2) 0.4199(4) 0.4016(3) 0.0428(19) Uani 1 1 d . . . 0
O8 O 0.9872(3) 0.3273(5) 0.3363(3) 0.061(2) Uani 1 1 d . . . 0
O9 O 0.9572(2) 0.5658(5) 0.4498(3) 0.054(2) Uani 1 1 d . . . 2
O10 O 0.8506(2) 0.5575(5) 0.0348(3) 0.049(2) Uani 1 1 d . . . 0
O11 O 0.8748(3) 0.5670(5) 0.3160(3) 0.055(2) Uani 1 1 d . B . 0
O12 O 0.8205(3) 0.5823(5) 0.2045(3) 0.057(2) Uani 1 1 d . B . 0
O13 O 1.0707(2) 0.5564(4) 0.4702(3) 0.0428(19) Uani 1 1 d . . . 0
O14 O 1.0000 0.9065(7) 0.2500 0.085(4) Uani 1 2 d S . . 2
O15 O 0.7627(3) 0.5547(5) 0.0677(3) 0.061(2) Uani 1 1 d . . . 2
O16 O 1.0000 0.2242(6) 0.2500 0.080(4) Uani 1 2 d S . . 2
O17 O 0.9221(2) 0.4685(4) 0.2552(3) 0.0340(17) Uani 1 1 d . . . 1
O18 O 0.9448(2) 0.6360(4) 0.2526(3) 0.0352(17) Uani 1 1 d . . . 0
O19 O 0.9447(2) 0.6600(4) 0.1402(3) 0.0361(17) Uani 1 1 d . . . 1
O20 O 0.9594(2) 0.4937(4) 0.1704(3) 0.0339(17) Uani 1 1 d . . . 0
N7 N 0.8216(4) 0.6891(4) -0.2420(3) 0.226(4) Uani 0.50 1 d D . . 0
N8 N 0.6329(2) 0.6969(8) 0.0285(3) 0.251(5) Uani 0.50 1 d D . . 0
N9 N 0.8475(3) 0.6966(4) 0.4545(4) 0.248(6) Uani 0.50 1 d D . . 0
O21 O 0.8530(5) 0.7236(4) -0.1872(3) 0.226(4) Uani 0.50 1 d D . . 0
O22 O 0.7879(5) 0.7309(5) -0.2921(3) 0.226(4) Uani 0.50 1 d D . . 0
O23 O 0.8260(3) 0.6141(4) -0.2470(4) 0.226(4) Uani 0.50 1 d D . . 0
O24 O 0.6013(3) 0.7198(9) -0.0291(3) 0.251(5) Uani 0.50 1 d D . . 0
O25 O 0.6132(3) 0.6852(11) 0.0634(4) 0.251(5) Uani 0.50 1 d D . . 0
O26 O 0.6851(3) 0.6882(11) 0.0533(4) 0.251(5) Uani 0.50 1 d D . . 0
O27 O 0.8121(3) 0.6394(4) 0.4343(5) 0.248(6) Uani 0.50 1 d D . . 0
O28 O 0.8848(3) 0.6962(6) 0.4412(5) 0.248(6) Uani 0.50 1 d D . . 0
O29 O 0.8392(4) 0.7594(5) 0.4768(6) 0.248(6) Uani 0.50 1 d D . . 0
Cl1 Cl 0.8762(2) 0.0853(4) 0.2458(3) 0.305(6) Uani 0.50 1 d PD . . 0
O30 O 0.8778(3) 0.0868(5) 0.3073(2) 0.305(6) Uani 0.50 1 d PD . . 0
O31 O 0.9086(3) 0.0132(4) 0.2463(4) 0.305(6) Uani 0.50 1 d PD . . 0
O32 O 0.9036(3) 0.1599(4) 0.2414(4) 0.305(6) Uani 0.50 1 d PD . . 0
O33 O 0.8169(2) 0.0803(6) 0.1888(3) 0.305(6) Uani 0.50 1 d PD . . 0
Cl2 Cl 0.7084(2) 0.6392(4) -0.2285(3) 0.516(11) Uani 0.50 1 d PD . . 0
O34 O 0.7561(3) 0.6913(4) -0.1793(3) 0.516(11) Uani 0.50 1 d PD . . 0
O35 O 0.7318(2) 0.5649(4) -0.2402(3) 0.516(11) Uani 0.50 1 d PD . . 0
O36 O 0.6733(3) 0.6847(5) -0.2909(3) 0.516(11) Uani 0.50 1 d PD . . 0
O37 O 0.6726(3) 0.6153(7) -0.2037(4) 0.516(11) Uani 0.50 1 d PD . . 0
Cl3 Cl 1.0802(2) 0.0682(4) 0.4252(3) 0.791(18) Uani 0.50 1 d PD . . 0
O38 O 1.0671(3) -0.0050(4) 0.3835(3) 0.791(18) Uani 0.50 1 d PD . . 0
O39 O 1.1419(2) 0.0685(5) 0.4781(3) 0.791(18) Uani 0.50 1 d PD . . 0
O40 O 1.0661(3) 0.1423(4) 0.3847(4) 0.791(18) Uani 0.50 1 d PD . . 0
O41 O 1.0462(3) 0.0660(7) 0.4551(4) 0.791(18) Uani 0.50 1 d PD . . 0
O43 O 0.7910(3) 0.9572(5) 0.3787(6) 0.162(10) Uiso 0.50 1 d PD . . 0
H43A H 0.7808(5) 0.8997(6) 0.3681(12) 0.162(10) Uiso 0.50 1 d PD . . 0
H43B H 0.8177(5) 0.9683(15) 0.3654(10) 0.162(10) Uiso 0.50 1 d PD . . 0
O44 O 0.9344(3) 0.0522(7) 0.4480(9) 0.182(12) Uiso 0.50 1 d PD . . 0
H44A H 0.9092(3) 0.0129(14) 0.4504(12) 0.182(12) Uiso 0.50 1 d PD . . 0
H44B H 0.9703(4) 0.0226(13) 0.4652(16) 0.182(12) Uiso 0.50 1 d PD . . 0
O45 O 0.7455(3) 0.5606(7) 0.4619(4) 0.039(3) Uiso 0.50 1 d PD . . 0
H45A H 0.7088(3) 0.562(2) 0.4579(6) 0.039(3) Uiso 0.50 1 d PD . . 0
H45B H 0.7396(7) 0.5915(16) 0.4244(7) 0.039(3) Uiso 0.50 1 d PD . . 0

loop_
_atom_site_aniso_label
_atom_site_aniso_U_11
_atom_site_aniso_U_22
_atom_site_aniso_U_33
_atom_site_aniso_U_23
_atom_site_aniso_U_13
_atom_site_aniso_U_12
Th1 0.03215(13) 0.03440(18) 0.02405(12) -0.00067(16) 0.01487(10) 0.00216(18)
Th2 0.0540(3) 0.0267(3) 0.0324(2) 0.000 0.0212(2) 0.000
Th3 0.02908(13) 0.0420(2) 0.02466(13) 0.00135(17) 0.01239(11) 0.00342(18)
Th4 0.0372(2) 0.0285(3) 0.0268(2) 0.000 0.01813(17) 0.000
C1 0.100(6) 0.070(8) 0.070(5) -0.042(5) 0.063(4) -0.001(6)
C3 0.066(3) 0.053(3) 0.060(2) 0.019(2) 0.028(2) 0.039(3)
C4 0.161(8) 0.072(7) 0.194(9) 0.068(8) 0.086(7) 0.050(7)
C5 0.054(2) 0.061(3) 0.040(2) -0.006(3) 0.0151(18) -0.004(3)
C6 0.103(7) 0.055(6) 0.118(8) -0.022(6) -0.014(6) -0.034(6)
C7 0.057(5) 0.038(6) 0.025(4) 0.002(4) 0.021(4) -0.010(5)
C8 0.140(9) 0.034(7) 0.087(7) 0.000(6) 0.071(6) 0.004(7)
C9 0.042(3) 0.093(6) 0.027(3) -0.006(4) 0.019(2) -0.013(4)
C10 0.042(3) 0.093(6) 0.027(3) -0.006(4) 0.019(2) -0.013(4)
C12 0.026(4) 0.061(8) 0.052(5) 0.018(5) 0.021(4) 0.019(4)
N2 0.161(8) 0.072(7) 0.194(9) 0.068(8) 0.086(7) 0.050(7)
N3 0.103(7) 0.055(6) 0.118(8) -0.022(6) -0.014(6) -0.034(6)
N4 0.188(9) 0.077(9) 0.133(8) -0.011(7) 0.104(7) -0.034(8)
N5 0.094(5) 0.143(11) 0.081(5) 0.008(7) 0.064(4) -0.010(7)
O1 0.103(4) 0.046(5) 0.087(4) 0.006(4) 0.076(3) 0.014(4)
O2 0.114(4) 0.023(4) 0.053(3) 0.005(3) 0.058(3) 0.021(4)
O3 0.066(3) 0.053(3) 0.060(2) 0.019(2) 0.028(2) 0.039(3)
O4 0.066(3) 0.053(3) 0.060(2) 0.019(2) 0.028(2) 0.039(3)
O5 0.054(2) 0.061(3) 0.040(2) -0.006(3) 0.0151(18) -0.004(3)
O6 0.054(2) 0.061(3) 0.040(2) -0.006(3) 0.0151(18) -0.004(3)
O7 0.062(3) 0.042(4) 0.035(3) -0.002(3) 0.034(2) 0.000(3)
O8 0.064(3) 0.081(6) 0.066(3) 0.027(4) 0.052(3) 0.015(4)
O9 0.058(3) 0.077(5) 0.041(3) 0.006(4) 0.037(2) 0.016(4)
O10 0.041(3) 0.083(5) 0.023(3) -0.008(3) 0.017(2) -0.012(4)
O11 0.049(3) 0.079(5) 0.030(3) -0.008(4) 0.017(2) -0.004(4)
O12 0.052(3) 0.092(6) 0.028(3) 0.006(3) 0.023(2) 0.016(4)
O13 0.044(3) 0.051(4) 0.020(3) -0.002(3) 0.008(2) -0.008(4)
O14 0.133(8) 0.033(7) 0.092(7) 0.000 0.063(6) 0.000
O15 0.043(3) 0.096(6) 0.033(3) 0.005(4) 0.014(3) 0.005(4)
O16 0.156(9) 0.015(5) 0.050(6) 0.000 0.045(6) 0.000
O17 0.032(3) 0.040(4) 0.039(3) 0.001(3) 0.025(2) 0.000(3)
O18 0.057(3) 0.028(3) 0.024(3) 0.009(2) 0.024(2) 0.009(3)
O19 0.053(3) 0.026(3) 0.029(3) 0.004(2) 0.022(2) -0.001(3)
O20 0.045(3) 0.026(3) 0.040(3) -0.002(3) 0.029(2) 0.000(3)
N7 0.282(6) 0.256(9) 0.108(5) 0.060(5) 0.087(5) 0.169(7)
N8 0.270(8) 0.322(11) 0.172(7) 0.007(8) 0.127(6) 0.023(10)
N9 0.282(10) 0.236(12) 0.208(7) 0.048(8) 0.123(7) 0.027(9)
O21 0.282(6) 0.256(9) 0.108(5) 0.060(5) 0.087(5) 0.169(7)
O22 0.282(6) 0.256(9) 0.108(5) 0.060(5) 0.087(5) 0.169(7)
O23 0.282(6) 0.256(9) 0.108(5) 0.060(5) 0.087(5) 0.169(7)
O24 0.270(8) 0.322(11) 0.172(7) 0.007(8) 0.127(6) 0.023(10)
O25 0.270(8) 0.322(11) 0.172(7) 0.007(8) 0.127(6) 0.023(10)
O26 0.270(8) 0.322(11) 0.172(7) 0.007(8) 0.127(6) 0.023(10)
O27 0.282(10) 0.236(12) 0.208(7) 0.048(8) 0.123(7) 0.027(9)
O28 0.282(10) 0.236(12) 0.208(7) 0.048(8) 0.123(7) 0.027(9)
O29 0.282(10) 0.236(12) 0.208(7) 0.048(8) 0.123(7) 0.027(9)
Cl1 0.184(6) 0.528(18) 0.252(6) 0.114(8) 0.151(5) 0.059(8)
O30 0.184(6) 0.528(18) 0.252(6) 0.114(8) 0.151(5) 0.059(8)
O31 0.184(6) 0.528(18) 0.252(6) 0.114(8) 0.151(5) 0.059(8)
O32 0.184(6) 0.528(18) 0.252(6) 0.114(8) 0.151(5) 0.059(8)
O33 0.184(6) 0.528(18) 0.252(6) 0.114(8) 0.151(5) 0.059(8)
Cl2 0.410(14) 0.82(3) 0.360(13) 0.305(14) 0.237(9) 0.244(17)
O34 0.410(14) 0.82(3) 0.360(13) 0.305(14) 0.237(9) 0.244(17)
O35 0.410(14) 0.82(3) 0.360(13) 0.305(14) 0.237(9) 0.244(17)
O36 0.410(14) 0.82(3) 0.360(13) 0.305(14) 0.237(9) 0.244(17)
O37 0.410(14) 0.82(3) 0.360(13) 0.305(14) 0.237(9) 0.244(17)
Cl3 0.57(2) 0.81(3) 0.84(3) -0.44(2) 0.29(2) 0.05(2)
O38 0.57(2) 0.81(3) 0.84(3) -0.44(2) 0.29(2) 0.05(2)
O39 0.57(2) 0.81(3) 0.84(3) -0.44(2) 0.29(2) 0.05(2)
O40 0.57(2) 0.81(3) 0.84(3) -0.44(2) 0.29(2) 0.05(2)
O41 0.57(2) 0.81(3) 0.84(3) -0.44(2) 0.29(2) 0.05(2)

loop_
_atom_type_symbol
_atom_type_description
_atom_type_scat_dispersion_real
_atom_type_scat_dispersion_imag
_atom_type_scat_source
Th Th -7.2400 8.8979 'International Tables Vol C Tables 4.2.6.8 and 6.1.1.4'
C C 0.0033 0.0016 'International Tables Vol C Tables 4.2.6.8 and 6.1.1.4'
N N 0.0061 0.0033 'International Tables Vol C Tables 4.2.6.8 and 6.1.1.4'
O O 0.0106 0.0060 'International Tables Vol C Tables 4.2.6.8 and 6.1.1.4'
Cl Cl 0.1484 0.1585 'International Tables Vol C Tables 4.2.6.8 and 6.1.1.4'
H H 0.0000 0.0000 'International Tables Vol C Tables 4.2.6.8 and 6.1.1.4'

loop_
_geom_angle_atom_site_label_1
_geom_angle_atom_site_label_2
_geom_angle_atom_site_label_3
_geom_angle
_geom_angle_site_symmetry_1
_geom_angle_site_symmetry_3
O20 Th1 O18 87.1(2) 2_755 .
O20 Th1 O1 141.3(2) 2_755 .
O18 Th1 O1 80.1(2) . .
O20 Th1 O17 69.60(18) 2_755 .
O18 Th1 O17 69.9(2) . .
O1 Th1 O17 136.02(19) . .
O20 Th1 O19 69.3(2) 2_755 2_755
O18 Th1 O19 68.17(18) . 2_755
O1 Th1 O19 72.0(2) . 2_755
O17 Th1 O19 121.48(19) . 2_755
O20 Th1 O13 81.1(2) 2_755 .
O18 Th1 O13 139.7(2) . .
O1 Th1 O13 85.6(2) . .
O17 Th1 O13 137.7(2) . .
O19 Th1 O13 71.62(19) 2_755 .
O20 Th1 O11 139.7(2) 2_755 .
O18 Th1 O11 83.0(2) . .
O1 Th1 O11 74.9(2) . .
O17 Th1 O11 70.3(2) . .
O19 Th1 O11 139.0(2) 2_755 .
O13 Th1 O11 129.0(2) . .
O20 Th1 O7 81.9(2) 2_755 .
O18 Th1 O7 143.00(18) . .
O1 Th1 O7 128.2(2) . .
O17 Th1 O7 73.16(18) . .
O19 Th1 O7 137.13(18) 2_755 .
O13 Th1 O7 73.07(19) . .
O11 Th1 O7 83.0(2) . .
O20 Th1 O9 138.1(2) 2_755 .
O18 Th1 O9 134.9(2) . .
O1 Th1 O9 64.2(2) . .
O17 Th1 O9 118.2(2) . .
O19 Th1 O9 120.3(2) 2_755 .
O13 Th1 O9 66.65(19) . .
O11 Th1 O9 62.39(18) . .
O7 Th1 O9 64.0(2) . .
O20 Th1 Th3 31.16(14) 2_755 2_755
O18 Th1 Th3 79.75(15) . 2_755
O1 Th1 Th3 110.17(17) . 2_755
O17 Th1 Th3 95.57(13) . 2_755
O19 Th1 Th3 38.51(14) 2_755 2_755
O13 Th1 Th3 70.27(16) . 2_755
O11 Th1 Th3 160.74(14) . 2_755
O7 Th1 Th3 105.94(14) . 2_755
O9 Th1 Th3 136.83(11) . 2_755
O20 Th1 Th4 31.06(13) 2_755 .
O18 Th1 Th4 80.60(15) . .
O1 Th1 Th4 159.76(18) . .
O17 Th1 Th4 38.88(13) . .
O19 Th1 Th4 95.16(14) 2_755 .
O13 Th1 Th4 105.56(16) . .
O11 Th1 Th4 108.63(16) . .
O7 Th1 Th4 71.81(14) . .
O9 Th1 Th4 135.56(17) . .
Th3 Th1 Th4 60.118(10) 2_755 .
O20 Th1 Th3 80.48(13) 2_755 .
O18 Th1 Th3 31.82(14) . .
O1 Th1 Th3 104.59(15) . .
O17 Th1 Th3 38.43(14) . .
O19 Th1 Th3 95.02(12) 2_755 .
O13 Th1 Th3 160.17(16) . .
O11 Th1 Th3 70.67(14) . .
O7 Th1 Th3 111.23(12) . .
O9 Th1 Th3 133.06(11) . .
Th3 Th1 Th3 90.109(15) 2_755 .
Th4 Th1 Th3 60.021(11) . .
O18 Th2 O18 86.6(3) . 2_755
O18 Th2 O2 80.6(2) . .
O18 Th2 O2 140.4(2) 2_755 .
O18 Th2 O2 140.4(2) . 2_755
O18 Th2 O2 80.6(2) 2_755 2_755
O2 Th2 O2 130.7(3) . 2_755
O18 Th2 O19 68.90(18) . 2_755
O18 Th2 O19 68.6(2) 2_755 2_755
O2 Th2 O19 71.8(2) . 2_755
O2 Th2 O19 136.7(2) 2_755 2_755
O18 Th2 O19 68.6(2) . .
O18 Th2 O19 68.90(18) 2_755 .
O2 Th2 O19 136.7(2) . .
O2 Th2 O19 71.8(2) 2_755 .
O19 Th2 O19 120.3(3) 2_755 .
O18 Th2 O3 137.1(2) . 2_755
O18 Th2 O3 81.3(2) 2_755 2_755
O2 Th2 O3 83.0(2) . 2_755
O2 Th2 O3 77.8(2) 2_755 2_755
O19 Th2 O3 68.3(2) 2_755 2_755
O19 Th2 O3 140.1(2) . 2_755
O18 Th2 O3 81.3(2) . .
O18 Th2 O3 137.1(2) 2_755 .
O2 Th2 O3 77.8(2) . .
O2 Th2 O3 83.0(2) 2_755 .
O19 Th2 O3 140.1(2) 2_755 .
O19 Th2 O3 68.3(2) . .
O3 Th2 O3 132.9(3) 2_755 .
O18 Th2 O14 136.69(15) . .
O18 Th2 O14 136.69(15) 2_755 .
O2 Th2 O14 65.34(16) . .
O2 Th2 O14 65.34(16) 2_755 .
O19 Th2 O14 119.86(13) 2_755 .
O19 Th2 O14 119.86(13) . .
O3 Th2 O14 66.46(17) 2_755 .
O3 Th2 O14 66.46(17) . .
O18 Th2 Th1 31.26(12) . .
O18 Th2 Th1 79.79(16) 2_755 .
O2 Th2 Th1 69.93(16) . .
O2 Th2 Th1 159.22(16) 2_755 .
O19 Th2 Th1 38.03(13) 2_755 .
O19 Th2 Th1 94.67(14) . .
O3 Th2 Th1 105.82(17) 2_755 .
O3 Th2 Th1 107.10(19) . .
O14 Th2 Th1 135.173(10) . .
O18 Th2 Th1 79.79(16) . 2_755
O18 Th2 Th1 31.26(12) 2_755 2_755
O2 Th2 Th1 159.22(16) . 2_755
O2 Th2 Th1 69.93(16) 2_755 2_755
O19 Th2 Th1 94.67(14) 2_755 2_755
O19 Th2 Th1 38.03(13) . 2_755
O3 Th2 Th1 107.10(19) 2_755 2_755
O3 Th2 Th1 105.82(17) . 2_755
O14 Th2 Th1 135.173(10) . 2_755
Th1 Th2 Th1 89.654(19) . 2_755
O18 Th2 Th3 30.68(13) . .
O18 Th2 Th3 80.16(14) 2_755 .
O2 Th2 Th3 104.60(16) . .
O2 Th2 Th3 109.82(14) 2_755 .
O19 Th2 Th3 94.53(13) 2_755 .
O19 Th2 Th3 38.32(14) . .
O3 Th2 Th3 158.43(17) 2_755 .
O3 Th2 Th3 68.65(17) . .
O14 Th2 Th3 135.107(10) . .
Th1 Th2 Th3 59.934(14) . .
Th1 Th2 Th3 59.742(14) 2_755 .
O20 Th3 O18 87.0(2) . .
O20 Th3 O5 80.6(2) . .
O18 Th3 O5 142.2(2) . .
O20 Th3 O12 142.1(2) . .
O18 Th3 O12 78.9(2) . .
O5 Th3 O12 89.4(3) . .
O20 Th3 O4 138.3(2) . .
O18 Th3 O4 84.0(2) . .
O5 Th3 O4 127.8(2) . .
O12 Th3 O4 75.3(3) . .
O20 Th3 O10 81.1(2) . .
O18 Th3 O10 138.9(2) . .
O5 Th3 O10 74.1(2) . .
O12 Th3 O10 131.12(18) . .
O4 Th3 O10 79.5(2) . .
O20 Th3 O19 69.2(2) . .
O18 Th3 O19 67.9(2) . .
O5 Th3 O19 136.6(2) . .
O12 Th3 O19 133.3(2) . .
O4 Th3 O19 69.7(2) . .
O10 Th3 O19 71.1(2) . .
O20 Th3 O17 69.4(2) . .
O18 Th3 O17 69.72(19) . .
O5 Th3 O17 72.5(2) . .
O12 Th3 O17 72.7(2) . .
O4 Th3 O17 141.7(2) . .
O10 Th3 O17 138.3(2) . .
O19 Th3 O17 120.91(16) . .
O20 Th3 O15 135.8(2) . .
O18 Th3 O15 136.9(2) . .
O5 Th3 O15 61.7(2) . .
O12 Th3 O15 64.0(2) . .
O4 Th3 O15 66.7(2) . .
O10 Th3 O15 67.7(2) . .
O19 Th3 O15 123.9(2) . .
O17 Th3 O15 115.2(2) . .
O20 Th3 Th1 31.32(15) . 2_755
O18 Th3 Th1 79.50(16) . 2_755
O5 Th3 Th1 105.04(18) . 2_755
O12 Th3 Th1 157.85(13) . 2_755
O4 Th3 Th1 107.03(18) . 2_755
O10 Th3 Th1 70.03(13) . 2_755
O19 Th3 Th1 38.24(14) . 2_755
O17 Th3 Th1 95.33(13) . 2_755
O15 Th3 Th1 137.70(15) . 2_755
O20 Th3 Th4 30.81(15) . .
O18 Th3 Th4 80.69(14) . .
O5 Th3 Th4 70.44(15) . .
O12 Th3 Th4 111.51(15) . .
O4 Th3 Th4 161.49(16) . .
O10 Th3 Th4 105.63(16) . .
O19 Th3 Th4 94.80(13) . .
O17 Th3 Th4 38.92(14) . .
O15 Th3 Th4 131.76(18) . .
Th1 Th3 Th4 60.003(12) 2_755 .
O20 Th3 Th1 80.23(14) . .
O18 Th3 Th1 32.09(14) . .
O5 Th3 Th1 110.24(15) . .
O12 Th3 Th1 69.11(12) . .
O4 Th3 Th1 109.91(16) . .
O10 Th3 Th1 159.76(14) . .
O19 Th3 Th1 94.84(12) . .
O17 Th3 Th1 38.00(13) . .
O15 Th3 Th1 132.23(15) . .
Th1 Th3 Th1 89.891(15) 2_755 .
Th4 Th3 Th1 59.907(10) . .
O20 Th4 O20 87.5(3) 2_755 .
O20 Th4 O6 139.6(2) 2_755 .
O20 Th4 O6 82.1(2) . .
O20 Th4 O6 82.1(2) 2_755 2_755
O20 Th4 O6 139.6(2) . 2_755
O6 Th4 O6 128.8(3) . 2_755
O20 Th4 O8 80.6(2) 2_755 .
O20 Th4 O8 139.0(2) . .
O6 Th4 O8 82.2(2) . .
O6 Th4 O8 77.4(2) 2_755 .
O20 Th4 O8 139.0(2) 2_755 2_755
O20 Th4 O8 80.6(2) . 2_755
O6 Th4 O8 77.4(2) . 2_755
O6 Th4 O8 82.2(2) 2_755 2_755
O8 Th4 O8 131.7(4) . 2_755
O20 Th4 O17 69.07(18) 2_755 .
O20 Th4 O17 69.1(2) . .
O6 Th4 O17 70.8(2) . .
O6 Th4 O17 139.1(2) 2_755 .
O8 Th4 O17 70.0(2) . .
O8 Th4 O17 138.34(18) 2_755 .
O20 Th4 O17 69.1(2) 2_755 2_755
O20 Th4 O17 69.07(18) . 2_755
O6 Th4 O17 139.1(2) . 2_755
O6 Th4 O17 70.8(2) 2_755 2_755
O8 Th4 O17 138.34(18) . 2_755
O8 Th4 O17 70.0(2) 2_755 2_755
O17 Th4 O17 120.8(3) . 2_755
O20 Th4 O16 136.26(14) 2_755 .
O20 Th4 O16 136.26(14) . .
O6 Th4 O16 64.39(17) . .
O6 Th4 O16 64.39(17) 2_755 .
O8 Th4 O16 65.84(19) . .
O8 Th4 O16 65.84(19) 2_755 .
O17 Th4 O16 119.60(14) . .
O17 Th4 O16 119.60(14) 2_755 .
O20 Th4 Th1 31.20(14) 2_755 .
O20 Th4 Th1 80.38(15) . .
O6 Th4 Th1 108.44(18) . .
O6 Th4 Th1 107.17(17) 2_755 .
O8 Th4 Th1 69.23(19) . .
O8 Th4 Th1 159.06(19) 2_755 .
O17 Th4 Th1 38.19(12) . .
O17 Th4 Th1 94.98(14) 2_755 .
O16 Th4 Th1 135.043(10) . .
O20 Th4 Th1 80.38(15) 2_755 2_755
O20 Th4 Th1 31.20(14) . 2_755
O6 Th4 Th1 107.17(17) . 2_755
O6 Th4 Th1 108.44(18) 2_755 2_755
O8 Th4 Th1 159.06(19) . 2_755
O8 Th4 Th1 69.23(19) 2_755 2_755
O17 Th4 Th1 94.98(14) . 2_755
O17 Th4 Th1 38.19(12) 2_755 2_755
O16 Th4 Th1 135.043(9) . 2_755
Th1 Th4 Th1 89.914(19) . 2_755
O20 Th4 Th3 30.80(15) 2_755 2_755
O20 Th4 Th3 80.63(13) . 2_755
O6 Th4 Th3 160.60(17) . 2_755
O6 Th4 Th3 70.61(17) 2_755 2_755
O8 Th4 Th3 105.45(16) . 2_755
O8 Th4 Th3 108.20(16) 2_755 2_755
O17 Th4 Th3 94.72(13) . 2_755
O17 Th4 Th3 38.67(13) 2_755 2_755
O16 Th4 Th3 135.000(10) . 2_755
Th1 Th4 Th3 59.879(14) . 2_755
Th1 Th4 Th3 60.071(14) 2_755 2_755
O2 C1 O1 127.4(11) . .
O2 C1 C2' 116.8(12) . .
O1 C1 C2' 111.1(11) . .
O2 C1 C2 118.5(11) . .
O1 C1 C2 114.0(11) . .
C2' C1 C2 26.2(9) . .
O3 C3 O4 124.4(10) . .
O3 C3 C4 121.8(11) . .
O4 C3 C4 108.5(9) . .
N2 C4 C3 106.1(12) . .
O5 C5 O6 127.2(10) . .
O5 C5 C6 120.4(9) . .
O6 C5 C6 111.8(10) . .
N3 C6 C5 114.0(11) . .
O8 C7 O7 127.0(9) . .
O8 C7 C8 116.0(10) . .
O7 C7 C8 117.0(9) . .
N4 C8 C7 112.9(11) . .
O10 C9 O13 129.7(8) . 2_755
O10 C9 C10 115.6(8) . .
O13 C9 C10 114.7(9) 2_755 .
N5 C10 C9 114.5(8) . .
O11 C12 O12 125.8(9) . .
O11 C12 C11 115.1(9) . .
O12 C12 C11 119.1(8) . .
O11 C12 C11' 113.5(9) . .
O12 C12 C11' 117.4(8) . .
C11 C12 C11' 20.7(10) . .
C1 C2 N1 105.1(16) . .
C12 C11 N6 110.9(12) . .
C1 C2' N1' 100.3(14) . .
N6' C11' C12 104.5(16) . .
C1 O1 Th1 135.3(7) . .
C1 O2 Th2 135.8(7) . .
C3 O3 Th2 139.6(7) . .
C3 O4 Th3 133.9(6) . .
C5 O5 Th3 136.4(6) . .
C5 O6 Th4 134.6(7) . .
C7 O7 Th1 130.8(6) . .
C7 O8 Th4 141.0(7) . .
C9 O10 Th3 135.7(5) . .
C12 O11 Th1 133.2(7) . .
C12 O12 Th3 137.5(5) . .
C9 O13 Th1 134.1(6) 2_755 .
Th1 O17 Th3 103.6(2) . .
Th1 O17 Th4 102.93(17) . .
Th3 O17 Th4 102.4(2) . .
Th2 O18 Th3 119.5(3) . .
Th2 O18 Th1 118.6(2) . .
Th3 O18 Th1 116.1(2) . .
Th1 O19 Th2 103.55(18) 2_755 .
Th1 O19 Th3 103.2(2) 2_755 .
Th2 O19 Th3 103.2(2) . .
Th3 O20 Th4 118.4(3) . .
Th3 O20 Th1 117.5(2) . 2_755
Th4 O20 Th1 117.7(2) . 2_755
O23 N7 O22 120.3(6) . .
O23 N7 O21 119.8(6) . .
O22 N7 O21 119.8(6) . .
O24 N8 O26 120.3(7) . .
O24 N8 O25 120.4(6) . .
O26 N8 O25 119.3(6) . .
O29 N9 O27 119.8(7) . .
O29 N9 O28 119.8(7) . .
O27 N9 O28 119.2(7) . .
O33 Cl1 O30 110.5(5) . .
O33 Cl1 O32 109.8(5) . .
O30 Cl1 O32 109.4(5) . .
O33 Cl1 O31 109.4(5) . .
O30 Cl1 O31 109.1(5) . .
O32 Cl1 O31 108.6(5) . .
O37 Cl2 O36 109.5(5) . .
O37 Cl2 O34 109.6(5) . .
O36 Cl2 O34 109.5(5) . .
O37 Cl2 O35 109.3(5) . .
O36 Cl2 O35 109.4(5) . .
O34 Cl2 O35 109.4(5) . .
O40 Cl3 O38 109.6(5) . .
O40 Cl3 O41 109.9(5) . .
O38 Cl3 O41 109.4(5) . .
O40 Cl3 O39 109.4(5) . .
O38 Cl3 O39 109.1(5) . .
O41 Cl3 O39 109.4(5) . .

loop_
_geom_bond_atom_site_label_1
_geom_bond_atom_site_label_2
_geom_bond_distance
_geom_bond_site_symmetry_2
Th1 O20 2.307(6) 2_755
Th1 O18 2.335(5) .
Th1 O1 2.482(8) .
Th1 O17 2.501(6) .
Th1 O19 2.503(6) 2_755
Th1 O13 2.524(5) .
Th1 O11 2.522(6) .
Th1 O7 2.601(7) .
Th1 O9 2.708(7) .
Th1 Th3 3.9366(8) 2_755
Th1 Th4 3.9416(7) .
Th1 Th3 3.9481(8) .
Th2 O18 2.259(6) .
Th2 O18 2.259(6) 2_755
Th2 O2 2.507(7) .
Th2 O2 2.507(7) 2_755
Th2 O19 2.525(5) 2_755
Th2 O19 2.525(5) .
Th2 O3 2.546(6) 2_755
Th2 O3 2.546(6) .
Th2 O14 2.708(11) .
Th2 Th1 3.9506(7) 2_755
Th2 Th3 3.9535(7) .
Th3 O20 2.297(6) .
Th3 O18 2.318(5) .
Th3 O5 2.488(7) .
Th3 O12 2.502(7) .
Th3 O4 2.503(7) .
Th3 O10 2.514(6) .
Th3 O19 2.518(6) .
Th3 O17 2.525(6) .
Th3 O15 2.712(6) .
Th3 Th1 3.9366(8) 2_755
Th3 Th4 3.9461(7) .
Th4 O20 2.297(6) 2_755
Th4 O20 2.297(6) .
Th4 O6 2.456(6) .
Th4 O6 2.456(6) 2_755
Th4 O8 2.486(7) .
Th4 O8 2.486(7) 2_755
Th4 O17 2.538(6) .
Th4 O17 2.538(6) 2_755
Th4 O16 2.676(9) .
Th4 Th1 3.9416(7) 2_755
Th4 Th3 3.9461(7) 2_755
C1 O2 1.208(14) .
C1 O1 1.289(14) .
C1 C2' 1.55(2) .
C1 C2 1.59(2) .
C3 O3 1.208(12) .
C3 O4 1.315(13) .
C3 C4 1.543(17) .
C4 N2 1.381(18) .
C5 O5 1.223(13) .
C5 O6 1.345(11) .
C5 C6 1.572(16) .
C6 N3 1.421(17) .
C7 O8 1.253(12) .
C7 O7 1.265(11) .
C7 C8 1.497(15) .
C8 N4 1.418(15) .
C9 O10 1.215(12) .
C9 O13 1.245(10) 2_755
C9 C10 1.520(11) .
C10 N5 1.376(14) .
C12 O11 1.232(9) .
C12 O12 1.279(12) .
C12 C11 1.519(18) .
C12 C11' 1.69(2) .
C2 N1 1.698(19) .
C11 N6 1.490(13) .
C2' N1' 1.696(19) .
C11' N6' 1.488(14) .
O13 C9 1.245(10) 2_755
O19 Th1 2.503(6) 2_755
O20 Th1 2.307(6) 2_755
N7 O23 1.225(7) .
N7 O22 1.233(7) .
N7 O21 1.233(7) .
N8 O24 1.211(7) .
N8 O26 1.221(7) .
N8 O25 1.227(8) .
N9 O29 1.220(8) .
N9 O27 1.227(7) .
N9 O28 1.228(8) .
Cl1 O33 1.438(6) .
Cl1 O30 1.442(7) .
Cl1 O32 1.451(7) .
Cl1 O31 1.457(7) .
Cl2 O37 1.451(8) .
Cl2 O36 1.451(7) .
Cl2 O34 1.450(7) .
Cl2 O35 1.453(7) .
Cl3 O40 1.448(7) .
Cl3 O38 1.454(7) .
Cl3 O41 1.449(8) .
Cl3 O39 1.454(6) .

loop_
_restr_distance_target
_restr_distance_target_weight_param
_restr_distance_atom_site_label_1
_restr_distance_atom_site_label_2
2.8 0.01 O23 O35
2.8 0.01 O40 N4
1.24 0.01 N7 O21
N7 O22 N7 O23
1.24 0.01 N8 O24
N8 O25 N8 O26
1.24 0.01 N9 O27
N9 O28 N9 O29
0.96 0.01 O44 H44A
0.96 0.01 O44 H44B
1.52 0.01 H44A H44B
0.96 0.01 O43 H43A
0.96 0.01 O43 H43B
1.52 0.01 H43A H43B
0.96 0.01 O45 H45A
0.96 0.01 O45 H45B
1.52 0.01 H45A H45B
1.45 0.01 CL3 O38
1.45 0.01 CL3 O39
1.45 0.01 CL3 O40
1.45 0.01 CL3 O41
1.45 0.01 CL1 O30
1.45 0.01 CL1 O31
1.45 0.01 CL1 O32
1.45 0.01 CL1 O33
1.45 0.01 CL2 O34
1.45 0.01 CL2 O35
1.45 0.01 CL2 O36
1.45 0.01 CL2 O37

loop_
_restr_equal_distance_atom_site_label_1
_restr_equal_distance_atom_site_label_2
0.01 O30
O31 O30
O32 O30
O33 O31
O32 O31
O33 O32
O33 0.01
O34 O35
O34 O36
O34 O37
O35 O36
O35 O37
O36 O37
0.01 O38
O39 O38
O40 O38
O41 O39
O40 O39
O41 O40
O41 0.01
O21 O22
O22 O23
O21 O23
0.01 O24
O25 O25
O26 O24
O26 0.01
O27 O28
O28 O29
O27 O29
0.01 C2
N1 C2'
N1' 0.01
C11 N6
C11' N6'
